data_7022119
loop_
_publ_author_name
'El-Zoghbi, Ibrahim'
'Whitehorne, Todd J. J.'
'Schaper, Frank'

_publ_section_title
;
 Exceptionally high lactide polymerization activity of zirconium complexes
 with bridged diketiminate ligands.
;
_journal_issue 25
_journal_name_full 'Dalton transactions (Cambridge, England : 2003)'
_journal_page_first 9376
_journal_page_last 9387
_journal_paper_doi 10.1039/c2dt31761c
_journal_volume 42
_journal_year 2013
_chemical_formula_moiety 'C36 H52 N4 O2 Zr'
_chemical_formula_sum 'C36 H52 N4 O2 Zr'
_chemical_formula_weight 664.04
_chemical_name_systematic
;
?
;
_space_group_IT_number 2
_symmetry_cell_setting triclinic
_symmetry_space_group_name_Hall '-P 1'
_symmetry_space_group_name_H-M 'P -1'
_atom_sites_solution_hydrogens geom
_atom_sites_solution_primary direct
_atom_sites_solution_secondary difmap
_audit_creation_method SHELXL-97
_cell_angle_alpha 82.459(5)
_cell_angle_beta 71.522(5)
_cell_angle_gamma 65.213(5)
_cell_formula_units_Z 2
_cell_length_a 10.9326(11)
_cell_length_b 11.2187(12)
_cell_length_c 16.3787(16)
_cell_measurement_reflns_used 9792
_cell_measurement_temperature 150
_cell_measurement_theta_max 69.44
_cell_measurement_theta_min 2.84
_cell_volume 1729.7(3)
_computing_cell_refinement 'Bruker SAINT'
_computing_data_collection 'Bruker APEX2'
_computing_data_reduction 'Bruker SAINT'
_computing_molecular_graphics 'Bruker SHELXTL'
_computing_publication_material 'Bruker SHELXTL'
_computing_structure_refinement 'SHELXL-97 (Sheldrick, 2008)'
_computing_structure_solution 'SHELXS-97 (Sheldrick, 2008)'
_diffrn_ambient_temperature 150
_diffrn_detector_area_resol_mean 5.5
_diffrn_measured_fraction_theta_full 0.983
_diffrn_measured_fraction_theta_max 0.983
_diffrn_measurement_device_type 'Bruker SMART 6000 / Nonius FR591'
_diffrn_measurement_method '\w scan'
_diffrn_radiation_monochromator 'Helios multi-layers optics'
_diffrn_radiation_source 'Rotating Anode'
_diffrn_radiation_type CuK\a
_diffrn_radiation_wavelength 1.54178
_diffrn_reflns_av_R_equivalents 0.0837
_diffrn_reflns_av_sigmaI/netI 0.0324
_diffrn_reflns_limit_h_max 12
_diffrn_reflns_limit_h_min -13
_diffrn_reflns_limit_k_max 11
_diffrn_reflns_limit_k_min -13
_diffrn_reflns_limit_l_max 19
_diffrn_reflns_limit_l_min -19
_diffrn_reflns_number 66389
_diffrn_reflns_theta_full 69.75
_diffrn_reflns_theta_max 69.75
_diffrn_reflns_theta_min 2.84
_exptl_absorpt_coefficient_mu 2.876
_exptl_absorpt_correction_T_max 0.85
_exptl_absorpt_correction_T_min 0.54
_exptl_absorpt_correction_type multi-scan
_exptl_absorpt_process_details 'Sadabs (Sheldrick, 1996)'
_exptl_crystal_colour colorless-yellow
_exptl_crystal_density_diffrn 1.275
_exptl_crystal_density_method 'not measured'
_exptl_crystal_description block
_exptl_crystal_F_000 704
_exptl_crystal_size_max 0.08
_exptl_crystal_size_mid 0.08
_exptl_crystal_size_min 0.08
_refine_diff_density_max 0.966
_refine_diff_density_min -0.581
_refine_diff_density_rms 0.076
_refine_ls_extinction_method none
_refine_ls_goodness_of_fit_ref 1.107
_refine_ls_hydrogen_treatment constr
_refine_ls_matrix_type full
_refine_ls_number_parameters 418
_refine_ls_number_reflns 6426
_refine_ls_number_restraints 0
_refine_ls_restrained_S_all 1.107
_refine_ls_R_factor_all 0.0391
_refine_ls_R_factor_gt 0.0368
_refine_ls_shift/su_max 0.001
_refine_ls_shift/su_mean 0.000
_refine_ls_structure_factor_coef Fsqd
_refine_ls_weighting_details 'calc w=1/[\s^2^(Fo^2^)+(0.0692P)^2^+0.3704P] where P=(Fo^2^+2Fc^2^)/3'
_refine_ls_weighting_scheme calc
_refine_ls_wR_factor_gt 0.0958
_refine_ls_wR_factor_ref 0.1018
_reflns_number_gt 6000
_reflns_number_total 6426
_reflns_threshold_expression >2sigma(I)
_cod_data_source_file c2dt31761c.txt
_cod_data_source_block todd12
_cod_depositor_comments
;
The following automatic conversions were performed:

'_symmetry_cell_setting' value 'Triclinic' changed to 'triclinic'
according to /home/saulius/struct/CIF-dictionaries/cif_core.dic
dictionary named 'cif_core.dic' version 2.4.2 from 2011-04-26.

Automatic conversion script
Id: cif_fix_values 1891 2012-01-12 08:04:46Z andrius 
;
_cod_original_sg_symbol_H-M P-1
_cod_database_code 7022119

loop_
_symmetry_equiv_pos_as_xyz
'x, y, z'
'-x, -y, -z'

loop_
_atom_site_label
_atom_site_type_symbol
_atom_site_fract_x
_atom_site_fract_y
_atom_site_fract_z
_atom_site_U_iso_or_equiv
_atom_site_adp_type
_atom_site_occupancy
_atom_site_symmetry_multiplicity
_atom_site_calc_flag
_atom_site_refinement_flags
_atom_site_disorder_assembly
_atom_site_disorder_group
Zr1 Zr 0.420589(17) 0.756182(16) 0.252032(11) 0.02546(9) Uani 1 1 d . A .
N4 N 0.21977(19) 0.94909(18) 0.30055(13) 0.0293(4) Uani 1 1 d . . .
N3 N 0.31563(19) 0.71247(18) 0.38580(12) 0.0282(4) Uani 1 1 d . . .
N1 N 0.41951(19) 0.55569(17) 0.25128(12) 0.0281(4) Uani 1 1 d . . .
N2 N 0.64515(19) 0.63148(18) 0.16952(12) 0.0275(4) Uani 1 1 d . . .
O1 O 0.52156(18) 0.83340(18) 0.29046(12) 0.0383(4) Uani 1 1 d . . .
O2 O 0.37355(18) 0.80923(16) 0.14443(11) 0.0366(4) Uani 1 1 d . . .
C1 C 0.2568(3) 0.3491(3) 0.42263(19) 0.0481(7) Uani 1 1 d . . .
H1A H 0.1708 0.3759 0.4067 0.058 Uiso 1 1 calc R . .
H1B H 0.2877 0.2564 0.4366 0.058 Uiso 1 1 calc R . .
C2 C 0.3702(3) 0.3699(2) 0.34566(17) 0.0380(5) Uani 1 1 d . . .
H2A H 0.3806 0.3255 0.2954 0.046 Uiso 1 1 calc R . .
H2B H 0.4598 0.3331 0.3583 0.046 Uiso 1 1 calc R . .
C3 C 0.3274(2) 0.5183(2) 0.32722(15) 0.0293(5) Uani 1 1 d . . .
H3 H 0.2323 0.5549 0.3208 0.035 Uiso 1 1 calc R . .
C4 C 0.3782(3) 0.4281(3) 0.15544(18) 0.0399(6) Uani 1 1 d . . .
H4A H 0.4320 0.3352 0.1573 0.060 Uiso 1 1 calc R . .
H4B H 0.3657 0.4520 0.0993 0.060 Uiso 1 1 calc R . .
H4C H 0.2879 0.4510 0.1977 0.060 Uiso 1 1 calc R . .
C5 C 0.4562(2) 0.5011(2) 0.17458(15) 0.0295(5) Uani 1 1 d . . .
C6 C 0.5684(2) 0.5059(2) 0.10592(16) 0.0321(5) Uani 1 1 d . . .
H6 H 0.5774 0.4765 0.0529 0.038 Uiso 1 1 calc R . .
C7 C 0.6698(2) 0.5506(2) 0.10862(14) 0.0282(5) Uani 1 1 d . . .
C8 C 0.8098(3) 0.4999(2) 0.04008(16) 0.0364(5) Uani 1 1 d . . .
H8A H 0.8287 0.5727 0.0101 0.055 Uiso 1 1 calc R . .
H8B H 0.8071 0.4463 0.0002 0.055 Uiso 1 1 calc R . .
H8C H 0.8828 0.4486 0.0664 0.055 Uiso 1 1 calc R . .
C9 C 0.7660(2) 0.6485(2) 0.17516(15) 0.0286(5) Uani 1 1 d . . .
C10 C 0.8448(2) 0.5623(2) 0.22752(16) 0.0336(5) Uani 1 1 d . . .
C11 C 0.9628(3) 0.5777(3) 0.23162(18) 0.0428(6) Uani 1 1 d . . .
H11 H 1.0165 0.5214 0.2660 0.051 Uiso 1 1 calc R . .
C12 C 1.0015(3) 0.6751(3) 0.18553(19) 0.0458(6) Uani 1 1 d . . .
H12 H 1.0824 0.6820 0.1874 0.055 Uiso 1 1 calc R . .
C13 C 0.9199(3) 0.7621(3) 0.13673(18) 0.0428(6) Uani 1 1 d . . .
H13 H 0.9447 0.8292 0.1074 0.051 Uiso 1 1 calc R . .
C14 C 0.8005(2) 0.7506(2) 0.13085(16) 0.0347(5) Uani 1 1 d . . .
C15 C 0.7093(3) 0.8486(3) 0.08018(19) 0.0445(6) Uani 1 1 d . . .
H15A H 0.6214 0.9030 0.1190 0.067 Uiso 1 1 calc R . .
H15B H 0.6919 0.8031 0.0423 0.067 Uiso 1 1 calc R . .
H15C H 0.7563 0.9025 0.0469 0.067 Uiso 1 1 calc R . .
C16 C 0.8016(3) 0.4583(3) 0.27834(18) 0.0436(6) Uani 1 1 d . . .
H16A H 0.7129 0.4987 0.3212 0.065 Uiso 1 1 calc R . .
H16B H 0.8716 0.4033 0.3059 0.065 Uiso 1 1 calc R . .
H16C H 0.7924 0.4060 0.2405 0.065 Uiso 1 1 calc R . .
C21 C 0.2258(3) 0.4259(3) 0.50195(19) 0.0475(6) Uani 1 1 d . . .
H21A H 0.3053 0.3872 0.5253 0.057 Uiso 1 1 calc R . .
H21B H 0.1443 0.4202 0.5456 0.057 Uiso 1 1 calc R . .
C22 C 0.1975(3) 0.5704(2) 0.48064(17) 0.0385(5) Uani 1 1 d . . .
H22A H 0.1856 0.6154 0.5311 0.046 Uiso 1 1 calc R . .
H22B H 0.1115 0.6124 0.4638 0.046 Uiso 1 1 calc R . .
C23 C 0.3214(2) 0.5795(2) 0.40705(15) 0.0302(5) Uani 1 1 d . . .
H23 H 0.4084 0.5271 0.4226 0.036 Uiso 1 1 calc R . .
C24 C 0.3401(3) 0.7331(3) 0.52966(17) 0.0391(5) Uani 1 1 d . . .
H24A H 0.2562 0.7466 0.5766 0.059 Uiso 1 1 calc R . .
H24B H 0.3918 0.7761 0.5421 0.059 Uiso 1 1 calc R . .
H24C H 0.3974 0.6407 0.5221 0.059 Uiso 1 1 calc R . .
C25 C 0.3002(2) 0.7897(2) 0.44787(15) 0.0299(5) Uani 1 1 d . . .
C26 C 0.2495(2) 0.9254(2) 0.44076(16) 0.0322(5) Uani 1 1 d . . .
H26 H 0.2569 0.9710 0.4812 0.039 Uiso 1 1 calc R . .
C27 C 0.1876(2) 0.9994(2) 0.37716(16) 0.0304(5) Uani 1 1 d . . .
C28 C 0.0786(3) 1.1363(2) 0.40169(18) 0.0379(5) Uani 1 1 d . . .
H28A H 0.0868 1.1935 0.3531 0.057 Uiso 1 1 calc R . .
H28B H 0.0930 1.1670 0.4484 0.057 Uiso 1 1 calc R . .
H28C H -0.0137 1.1356 0.4191 0.057 Uiso 1 1 calc R . .
C29 C 0.1263(2) 1.0202(2) 0.24924(16) 0.0306(5) Uani 1 1 d . . .
C30 C 0.0062(2) 0.9954(2) 0.26193(17) 0.0347(5) Uani 1 1 d . . .
C31 C -0.0837(3) 1.0620(3) 0.2115(2) 0.0450(6) Uani 1 1 d . . .
H31 H -0.1635 1.0460 0.2192 0.054 Uiso 1 1 calc R . .
C32 C -0.0556(3) 1.1513(3) 0.1502(2) 0.0478(7) Uani 1 1 d . . .
H32 H -0.1161 1.1952 0.1168 0.057 Uiso 1 1 calc R . .
C33 C 0.0630(3) 1.1754(3) 0.13855(19) 0.0434(6) Uani 1 1 d . . .
H33 H 0.0809 1.2363 0.0975 0.052 Uiso 1 1 calc R . .
C34 C 0.1563(3) 1.1101(2) 0.18700(16) 0.0346(5) Uani 1 1 d . . .
C35 C 0.2844(3) 1.1380(3) 0.17411(19) 0.0432(6) Uani 1 1 d . . .
H35A H 0.2762 1.1772 0.2253 0.065 Uiso 1 1 calc R . .
H35B H 0.2916 1.1972 0.1266 0.065 Uiso 1 1 calc R . .
H35C H 0.3671 1.0574 0.1622 0.065 Uiso 1 1 calc R . .
C36 C -0.0257(3) 0.8995(3) 0.33007(18) 0.0430(6) Uani 1 1 d . . .
H36A H -0.1070 0.8890 0.3272 0.065 Uiso 1 1 calc R . .
H36B H -0.0439 0.9323 0.3859 0.065 Uiso 1 1 calc R . .
H36C H 0.0535 0.8162 0.3205 0.065 Uiso 1 1 calc R . .
C51 C 0.3846(3) 0.8319(3) 0.05681(18) 0.0435(6) Uani 1 1 d . A .
H51A H 0.4728 0.7675 0.0230 0.052 Uiso 1 1 calc R . .
H51B H 0.3851 0.9183 0.0416 0.052 Uiso 1 1 calc R . .
C52 C 0.2643(3) 0.8235(3) 0.0361(2) 0.0520(7) Uani 1 1 d . . .
H52A H 0.2655 0.7372 0.0495 0.078 Uiso 1 1 calc R A .
H52B H 0.2733 0.8407 -0.0241 0.078 Uiso 1 1 calc R . .
H52C H 0.1770 0.8873 0.0695 0.078 Uiso 1 1 calc R . .
C41A C 0.5925(4) 0.8679(5) 0.3353(3) 0.0373(12) Uani 0.731(10) 1 d P A 1
H41A H 0.6934 0.8198 0.3124 0.045 Uiso 0.731(10) 1 calc PR A 1
H41B H 0.5645 0.8463 0.3958 0.045 Uiso 0.731(10) 1 calc PR A 1
C42A C 0.5549(4) 1.0129(5) 0.3249(4) 0.0589(16) Uani 0.731(10) 1 d P A 1
H42A H 0.5780 1.0340 0.2647 0.088 Uiso 0.731(10) 1 calc PR A 1
H42B H 0.6068 1.0376 0.3520 0.088 Uiso 0.731(10) 1 calc PR A 1
H42C H 0.4558 1.0598 0.3512 0.088 Uiso 0.731(10) 1 calc PR A 1
C41B C 0.5462(15) 0.9434(15) 0.3082(9) 0.049(4) Uani 0.269(10) 1 d P A 2
H41C H 0.4589 1.0212 0.3229 0.059 Uiso 0.269(10) 1 calc PR A 2
H41D H 0.6124 0.9627 0.2587 0.059 Uiso 0.269(10) 1 calc PR A 2
C42B C 0.6048(14) 0.9000(15) 0.3818(11) 0.068(5) Uani 0.269(10) 1 d P A 2
H42D H 0.5383 0.8801 0.4296 0.102 Uiso 0.269(10) 1 calc PR A 2
H42E H 0.6234 0.9687 0.3977 0.102 Uiso 0.269(10) 1 calc PR A 2
H42F H 0.6909 0.8230 0.3658 0.102 Uiso 0.269(10) 1 calc PR A 2

loop_
_atom_site_aniso_label
_atom_site_aniso_U_11
_atom_site_aniso_U_22
_atom_site_aniso_U_33
_atom_site_aniso_U_23
_atom_site_aniso_U_13
_atom_site_aniso_U_12
Zr1 0.02222(12) 0.02501(12) 0.02713(14) -0.00259(8) -0.00422(9) -0.00898(8)
N4 0.0254(9) 0.0269(9) 0.0322(11) -0.0024(8) -0.0039(8) -0.0098(8)
N3 0.0265(9) 0.0272(9) 0.0289(10) -0.0002(7) -0.0060(8) -0.0103(7)
N1 0.0252(9) 0.0272(9) 0.0329(10) -0.0015(7) -0.0077(8) -0.0113(7)
N2 0.0247(9) 0.0276(9) 0.0303(10) 0.0000(8) -0.0077(8) -0.0109(7)
O1 0.0302(8) 0.0428(9) 0.0408(10) -0.0137(8) 0.0007(7) -0.0177(7)
O2 0.0378(9) 0.0337(8) 0.0277(9) -0.0038(7) -0.0082(7) -0.0044(7)
C1 0.0551(17) 0.0389(14) 0.0525(17) 0.0053(12) -0.0079(14) -0.0280(13)
C2 0.0432(14) 0.0308(12) 0.0403(14) 0.0001(10) -0.0106(12) -0.0163(11)
C3 0.0266(11) 0.0274(11) 0.0339(13) 0.0003(9) -0.0074(9) -0.0119(9)
C4 0.0420(14) 0.0468(14) 0.0410(15) -0.0040(11) -0.0141(12) -0.0246(12)
C5 0.0293(11) 0.0280(11) 0.0324(12) -0.0039(9) -0.0109(10) -0.0101(9)
C6 0.0331(12) 0.0334(12) 0.0305(13) -0.0043(9) -0.0103(10) -0.0121(10)
C7 0.0268(11) 0.0283(11) 0.0245(11) -0.0020(9) -0.0053(9) -0.0072(9)
C8 0.0311(12) 0.0393(13) 0.0344(13) -0.0054(10) -0.0054(10) -0.0114(10)
C9 0.0215(10) 0.0324(11) 0.0287(12) -0.0051(9) -0.0028(9) -0.0096(9)
C10 0.0275(11) 0.0384(12) 0.0287(12) -0.0064(10) -0.0033(10) -0.0089(10)
C11 0.0308(12) 0.0571(16) 0.0394(15) -0.0053(12) -0.0131(11) -0.0130(12)
C12 0.0295(12) 0.0649(17) 0.0463(16) -0.0156(13) -0.0033(11) -0.0230(12)
C13 0.0356(13) 0.0461(14) 0.0459(16) -0.0093(12) 0.0019(12) -0.0229(12)
C14 0.0278(11) 0.0371(12) 0.0343(13) -0.0048(10) -0.0008(10) -0.0131(10)
C15 0.0395(14) 0.0402(14) 0.0457(16) 0.0080(12) -0.0046(12) -0.0162(11)
C16 0.0412(14) 0.0427(14) 0.0432(16) 0.0078(12) -0.0151(12) -0.0136(12)
C21 0.0540(16) 0.0413(14) 0.0423(16) 0.0037(12) -0.0010(13) -0.0250(13)
C22 0.0377(13) 0.0367(13) 0.0361(14) 0.0004(10) -0.0025(11) -0.0165(11)
C23 0.0265(11) 0.0268(11) 0.0352(13) 0.0014(9) -0.0074(9) -0.0101(9)
C24 0.0373(13) 0.0465(14) 0.0319(13) -0.0032(11) -0.0089(11) -0.0152(11)
C25 0.0226(10) 0.0363(12) 0.0281(12) -0.0045(9) -0.0024(9) -0.0118(9)
C26 0.0279(11) 0.0359(12) 0.0328(13) -0.0065(9) -0.0035(10) -0.0147(10)
C27 0.0250(11) 0.0298(11) 0.0352(13) -0.0057(9) -0.0021(10) -0.0131(9)
C28 0.0329(12) 0.0320(12) 0.0430(15) -0.0108(10) -0.0031(11) -0.0102(10)
C29 0.0268(11) 0.0258(10) 0.0341(13) -0.0044(9) -0.0060(10) -0.0064(9)
C30 0.0282(11) 0.0341(12) 0.0375(14) -0.0079(10) -0.0047(10) -0.0097(10)
C31 0.0308(13) 0.0461(14) 0.0577(18) -0.0088(13) -0.0135(12) -0.0119(11)
C32 0.0394(14) 0.0428(14) 0.0559(18) -0.0018(13) -0.0221(13) -0.0050(12)
C33 0.0425(14) 0.0330(12) 0.0476(16) 0.0040(11) -0.0143(12) -0.0087(11)
C34 0.0318(12) 0.0289(11) 0.0374(14) -0.0038(10) -0.0061(10) -0.0085(10)
C35 0.0412(14) 0.0364(13) 0.0518(17) 0.0062(11) -0.0114(12) -0.0189(11)
C36 0.0373(13) 0.0486(15) 0.0470(16) -0.0028(12) -0.0067(12) -0.0241(12)
C51 0.0429(14) 0.0425(14) 0.0431(15) 0.0057(12) -0.0156(12) -0.0146(12)
C52 0.0569(18) 0.0536(17) 0.0495(18) -0.0057(13) -0.0183(15) -0.0221(14)
C41A 0.0298(18) 0.037(2) 0.047(2) -0.0141(19) -0.0088(17) -0.0137(17)
C42A 0.043(2) 0.046(3) 0.091(4) -0.021(2) -0.009(2) -0.0226(19)
C41B 0.053(7) 0.040(7) 0.056(7) -0.022(6) 0.012(6) -0.034(6)
C42B 0.050(7) 0.080(10) 0.085(12) -0.022(8) -0.012(7) -0.037(7)

loop_
_atom_type_symbol
_atom_type_description
_atom_type_scat_dispersion_real
_atom_type_scat_dispersion_imag
_atom_type_scat_source
C C 0.0181 0.0091 'International Tables Vol C Tables 4.2.6.8 and 6.1.1.4'
H H 0.0000 0.0000 'International Tables Vol C Tables 4.2.6.8 and 6.1.1.4'
N N 0.0311 0.0180 'International Tables Vol C Tables 4.2.6.8 and 6.1.1.4'
O O 0.0492 0.0322 'International Tables Vol C Tables 4.2.6.8 and 6.1.1.4'
Zr Zr -0.1862 2.2449 'International Tables Vol C Tables 4.2.6.8 and 6.1.1.4'

loop_
_geom_angle_atom_site_label_1
_geom_angle_atom_site_label_2
_geom_angle_atom_site_label_3
_geom_angle
O1 Zr1 O2 121.13(8)
O1 Zr1 N3 92.79(7)
O2 Zr1 N3 137.31(7)
O1 Zr1 N1 137.25(7)
O2 Zr1 N1 93.94(7)
N3 Zr1 N1 72.32(7)
O1 Zr1 N2 81.77(7)
O2 Zr1 N2 86.57(7)
N3 Zr1 N2 126.33(7)
N1 Zr1 N2 76.41(7)
O1 Zr1 N4 86.66(7)
O2 Zr1 N4 81.65(7)
N3 Zr1 N4 74.82(7)
N1 Zr1 N4 124.88(6)
N2 Zr1 N4 156.14(7)
C27 N4 C29 116.40(19)
C27 N4 Zr1 121.11(15)
C29 N4 Zr1 122.48(14)
C25 N3 C23 119.72(19)
C25 N3 Zr1 115.94(14)
C23 N3 Zr1 119.21(14)
C5 N1 C3 120.33(18)
C5 N1 Zr1 117.36(14)
C3 N1 Zr1 117.39(14)
C7 N2 C9 115.94(19)
C7 N2 Zr1 122.47(14)
C9 N2 Zr1 121.25(14)
C41A O1 Zr1 165.9(2)
C41B O1 Zr1 153.3(7)
C51 O2 Zr1 162.39(16)
C21 C1 C2 112.7(2)
C21 C1 H1A 109.1
C2 C1 H1A 109.1
C21 C1 H1B 109.1
C2 C1 H1B 109.1
H1A C1 H1B 107.8
C1 C2 C3 109.5(2)
C1 C2 H2A 109.8
C3 C2 H2A 109.8
C1 C2 H2B 109.8
C3 C2 H2B 109.8
H2A C2 H2B 108.2
N1 C3 C23 108.77(17)
N1 C3 C2 116.81(19)
C23 C3 C2 106.50(18)
N1 C3 H3 108.2
C23 C3 H3 108.2
C2 C3 H3 108.2
C5 C4 H4A 109.5
C5 C4 H4B 109.5
H4A C4 H4B 109.5
C5 C4 H4C 109.5
H4A C4 H4C 109.5
H4B C4 H4C 109.5
N1 C5 C6 123.1(2)
N1 C5 C4 122.5(2)
C6 C5 C4 114.4(2)
C5 C6 C7 126.5(2)
C5 C6 H6 116.7
C7 C6 H6 116.7
N2 C7 C6 121.8(2)
N2 C7 C8 121.1(2)
C6 C7 C8 117.1(2)
C7 C8 H8A 109.5
C7 C8 H8B 109.5
H8A C8 H8B 109.5
C7 C8 H8C 109.5
H8A C8 H8C 109.5
H8B C8 H8C 109.5
C14 C9 C10 121.3(2)
C14 C9 N2 120.3(2)
C10 C9 N2 118.3(2)
C11 C10 C9 118.2(2)
C11 C10 C16 121.3(2)
C9 C10 C16 120.6(2)
C12 C11 C10 121.2(2)
C12 C11 H11 119.4
C10 C11 H11 119.4
C13 C12 C11 120.0(2)
C13 C12 H12 120.0
C11 C12 H12 120.0
C12 C13 C14 120.8(2)
C12 C13 H13 119.6
C14 C13 H13 119.6
C9 C14 C13 118.5(2)
C9 C14 C15 121.0(2)
C13 C14 C15 120.5(2)
C14 C15 H15A 109.5
C14 C15 H15B 109.5
H15A C15 H15B 109.5
C14 C15 H15C 109.5
H15A C15 H15C 109.5
H15B C15 H15C 109.5
C10 C16 H16A 109.5
C10 C16 H16B 109.5
H16A C16 H16B 109.5
C10 C16 H16C 109.5
H16A C16 H16C 109.5
H16B C16 H16C 109.5
C1 C21 C22 111.5(2)
C1 C21 H21A 109.3
C22 C21 H21A 109.3
C1 C21 H21B 109.3
C22 C21 H21B 109.3
H21A C21 H21B 108.0
C21 C22 C23 109.5(2)
C21 C22 H22A 109.8
C23 C22 H22A 109.8
C21 C22 H22B 109.8
C23 C22 H22B 109.8
H22A C22 H22B 108.2
N3 C23 C3 108.78(18)
N3 C23 C22 115.46(19)
C3 C23 C22 107.70(19)
N3 C23 H23 108.2
C3 C23 H23 108.2
C22 C23 H23 108.2
C25 C24 H24A 109.5
C25 C24 H24B 109.5
H24A C24 H24B 109.5
C25 C24 H24C 109.5
H24A C24 H24C 109.5
H24B C24 H24C 109.5
N3 C25 C26 122.5(2)
N3 C25 C24 121.8(2)
C26 C25 C24 115.7(2)
C25 C26 C27 125.1(2)
C25 C26 H26 117.4
C27 C26 H26 117.4
N4 C27 C26 121.6(2)
N4 C27 C28 121.6(2)
C26 C27 C28 116.8(2)
C27 C28 H28A 109.5
C27 C28 H28B 109.5
H28A C28 H28B 109.5
C27 C28 H28C 109.5
H28A C28 H28C 109.5
H28B C28 H28C 109.5
C30 C29 C34 120.9(2)
C30 C29 N4 118.4(2)
C34 C29 N4 120.7(2)
C31 C30 C29 118.9(2)
C31 C30 C36 120.8(2)
C29 C30 C36 120.3(2)
C32 C31 C30 120.7(2)
C32 C31 H31 119.6
C30 C31 H31 119.6
C31 C32 C33 119.8(2)
C31 C32 H32 120.1
C33 C32 H32 120.1
C32 C33 C34 121.3(2)
C32 C33 H33 119.3
C34 C33 H33 119.3
C33 C34 C29 118.4(2)
C33 C34 C35 120.8(2)
C29 C34 C35 120.9(2)
C34 C35 H35A 109.5
C34 C35 H35B 109.5
H35A C35 H35B 109.5
C34 C35 H35C 109.5
H35A C35 H35C 109.5
H35B C35 H35C 109.5
C30 C36 H36A 109.5
C30 C36 H36B 109.5
H36A C36 H36B 109.5
C30 C36 H36C 109.5
H36A C36 H36C 109.5
H36B C36 H36C 109.5
O2 C51 C52 111.0(2)
O2 C51 H51A 109.4
C52 C51 H51A 109.4
O2 C51 H51B 109.4
C52 C51 H51B 109.4
H51A C51 H51B 108.0
C51 C52 H52A 109.5
C51 C52 H52B 109.5
H52A C52 H52B 109.5
C51 C52 H52C 109.5
H52A C52 H52C 109.5
H52B C52 H52C 109.5
O1 C41A C42A 108.1(4)
O1 C41A H41A 110.1
C42A C41A H41A 110.1
O1 C41A H41B 110.1
C42A C41A H41B 110.1
H41A C41A H41B 108.4
O1 C41B C42B 104.5(12)
O1 C41B H41C 110.8
C42B C41B H41C 110.8
O1 C41B H41D 110.8
C42B C41B H41D 110.8
H41C C41B H41D 108.9
C41B C42B H42D 109.5
C41B C42B H42E 109.5
H42D C42B H42E 109.5
C41B C42B H42F 109.5
H42D C42B H42F 109.5
H42E C42B H42F 109.5

loop_
_geom_bond_atom_site_label_1
_geom_bond_atom_site_label_2
_geom_bond_distance
Zr1 O1 1.9366(17)
Zr1 O2 1.9410(16)
Zr1 N3 2.2257(19)
Zr1 N1 2.2559(18)
Zr1 N2 2.3074(19)
Zr1 N4 2.3445(19)
N4 C27 1.326(3)
N4 C29 1.439(3)
N3 C25 1.346(3)
N3 C23 1.466(3)
N1 C5 1.338(3)
N1 C3 1.470(3)
N2 C7 1.324(3)
N2 C9 1.444(3)
O1 C41A 1.406(4)
O1 C41B 1.450(12)
O2 C51 1.400(3)
C1 C21 1.521(4)
C1 C2 1.534(4)
C1 H1A 0.9700
C1 H1B 0.9700
C2 C3 1.544(3)
C2 H2A 0.9700
C2 H2B 0.9700
C3 C23 1.527(3)
C3 H3 0.9800
C4 C5 1.523(3)
C4 H4A 0.9600
C4 H4B 0.9600
C4 H4C 0.9600
C5 C6 1.392(3)
C6 C7 1.409(3)
C6 H6 0.9300
C7 C8 1.508(3)
C8 H8A 0.9600
C8 H8B 0.9600
C8 H8C 0.9600
C9 C14 1.397(3)
C9 C10 1.402(3)
C10 C11 1.394(3)
C10 C16 1.496(4)
C11 C12 1.382(4)
C11 H11 0.9300
C12 C13 1.380(4)
C12 H12 0.9300
C13 C14 1.398(3)
C13 H13 0.9300
C14 C15 1.503(4)
C15 H15A 0.9600
C15 H15B 0.9600
C15 H15C 0.9600
C16 H16A 0.9600
C16 H16B 0.9600
C16 H16C 0.9600
C21 C22 1.530(3)
C21 H21A 0.9700
C21 H21B 0.9700
C22 C23 1.532(3)
C22 H22A 0.9700
C22 H22B 0.9700
C23 H23 0.9800
C24 C25 1.517(3)
C24 H24A 0.9600
C24 H24B 0.9600
C24 H24C 0.9600
C25 C26 1.388(3)
C26 C27 1.407(3)
C26 H26 0.9300
C27 C28 1.505(3)
C28 H28A 0.9600
C28 H28B 0.9600
C28 H28C 0.9600
C29 C30 1.400(3)
C29 C34 1.400(3)
C30 C31 1.395(4)
C30 C36 1.509(4)
C31 C32 1.381(4)
C31 H31 0.9300
C32 C33 1.383(4)
C32 H32 0.9300
C33 C34 1.392(4)
C33 H33 0.9300
C34 C35 1.506(3)
C35 H35A 0.9600
C35 H35B 0.9600
C35 H35C 0.9600
C36 H36A 0.9600
C36 H36B 0.9600
C36 H36C 0.9600
C51 C52 1.500(4)
C51 H51A 0.9700
C51 H51B 0.9700
C52 H52A 0.9600
C52 H52B 0.9600
C52 H52C 0.9600
C41A C42A 1.503(7)
C41A H41A 0.9700
C41A H41B 0.9700
C42A H42A 0.9600
C42A H42B 0.9600
C42A H42C 0.9600
C41B C42B 1.47(2)
C41B H41C 0.9700
C41B H41D 0.9700
C42B H42D 0.9600
C42B H42E 0.9600
C42B H42F 0.9600

loop_
_geom_torsion_atom_site_label_1
_geom_torsion_atom_site_label_2
_geom_torsion_atom_site_label_3
_geom_torsion_atom_site_label_4
_geom_torsion
O1 Zr1 N4 C27 -46.66(17)
O2 Zr1 N4 C27 -168.79(17)
N3 Zr1 N4 C27 47.15(16)
N1 Zr1 N4 C27 102.21(17)
N2 Zr1 N4 C27 -107.6(2)
O1 Zr1 N4 C29 132.42(17)
O2 Zr1 N4 C29 10.28(16)
N3 Zr1 N4 C29 -133.77(17)
N1 Zr1 N4 C29 -78.71(18)
N2 Zr1 N4 C29 71.5(2)
O1 Zr1 N3 C25 25.78(16)
O2 Zr1 N3 C25 -118.92(16)
N1 Zr1 N3 C25 164.91(17)
N2 Zr1 N3 C25 107.62(16)
N4 Zr1 N3 C25 -59.99(16)
O1 Zr1 N3 C23 -128.84(16)
O2 Zr1 N3 C23 86.45(17)
N1 Zr1 N3 C23 10.28(14)
N2 Zr1 N3 C23 -47.00(18)
N4 Zr1 N3 C23 145.39(16)
O1 Zr1 N1 C5 -116.37(16)
O2 Zr1 N1 C5 30.56(16)
N3 Zr1 N1 C5 169.26(17)
N2 Zr1 N1 C5 -54.95(15)
N4 Zr1 N1 C5 113.13(16)
O1 Zr1 N1 C3 88.32(17)
O2 Zr1 N1 C3 -124.75(15)
N3 Zr1 N1 C3 13.96(14)
N2 Zr1 N1 C3 149.75(15)
N4 Zr1 N1 C3 -42.18(17)
O1 Zr1 N2 C7 -171.70(18)
O2 Zr1 N2 C7 -49.56(17)
N3 Zr1 N2 C7 100.89(17)
N1 Zr1 N2 C7 45.33(17)
N4 Zr1 N2 C7 -109.9(2)
O1 Zr1 N2 C9 1.28(16)
O2 Zr1 N2 C9 123.42(16)
N3 Zr1 N2 C9 -86.13(17)
N1 Zr1 N2 C9 -141.69(17)
N4 Zr1 N2 C9 63.1(2)
O2 Zr1 O1 C41A -178.3(8)
N3 Zr1 O1 C41A 28.9(8)
N1 Zr1 O1 C41A -37.8(9)
N2 Zr1 O1 C41A -97.4(8)
N4 Zr1 O1 C41A 103.5(8)
O2 Zr1 O1 C41B 48.0(10)
N3 Zr1 O1 C41B -104.8(10)
N1 Zr1 O1 C41B -171.5(10)
N2 Zr1 O1 C41B 128.9(10)
N4 Zr1 O1 C41B -30.2(10)
O1 Zr1 O2 C51 62.2(6)
N3 Zr1 O2 C51 -160.2(5)
N1 Zr1 O2 C51 -92.2(5)
N2 Zr1 O2 C51 -16.1(5)
N4 Zr1 O2 C51 143.1(5)
C21 C1 C2 C3 -54.5(3)
C5 N1 C3 C23 171.60(19)
Zr1 N1 C3 C23 -33.9(2)
C5 N1 C3 C2 51.1(3)
Zr1 N1 C3 C2 -154.37(16)
C1 C2 C3 N1 -175.7(2)
C1 C2 C3 C23 62.6(2)
C3 N1 C5 C6 -163.4(2)
Zr1 N1 C5 C6 42.1(3)
C3 N1 C5 C4 16.5(3)
Zr1 N1 C5 C4 -138.09(18)
N1 C5 C6 C7 9.1(4)
C4 C5 C6 C7 -170.8(2)
C9 N2 C7 C6 167.9(2)
Zr1 N2 C7 C6 -18.8(3)
C9 N2 C7 C8 -10.6(3)
Zr1 N2 C7 C8 162.69(16)
C5 C6 C7 N2 -22.2(4)
C5 C6 C7 C8 156.4(2)
C7 N2 C9 C14 92.6(3)
Zr1 N2 C9 C14 -80.9(2)
C7 N2 C9 C10 -88.9(3)
Zr1 N2 C9 C10 97.7(2)
C14 C9 C10 C11 -2.6(4)
N2 C9 C10 C11 178.9(2)
C14 C9 C10 C16 176.6(2)
N2 C9 C10 C16 -2.0(3)
C9 C10 C11 C12 0.0(4)
C16 C10 C11 C12 -179.1(3)
C10 C11 C12 C13 2.3(4)
C11 C12 C13 C14 -2.1(4)
C10 C9 C14 C13 2.7(4)
N2 C9 C14 C13 -178.8(2)
C10 C9 C14 C15 -175.4(2)
N2 C9 C14 C15 3.1(4)
C12 C13 C14 C9 -0.3(4)
C12 C13 C14 C15 177.8(3)
C2 C1 C21 C22 50.4(3)
C1 C21 C22 C23 -54.8(3)
C25 N3 C23 C3 175.56(19)
Zr1 N3 C23 C3 -30.8(2)
C25 N3 C23 C22 54.4(3)
Zr1 N3 C23 C22 -151.95(16)
N1 C3 C23 N3 39.6(2)
C2 C3 C23 N3 166.28(18)
N1 C3 C23 C22 165.40(18)
C2 C3 C23 C22 -67.9(2)
C21 C22 C23 N3 -173.8(2)
C21 C22 C23 C3 64.4(3)
C23 N3 C25 C26 -158.8(2)
Zr1 N3 C25 C26 46.7(3)
C23 N3 C25 C24 22.4(3)
Zr1 N3 C25 C24 -132.10(18)
N3 C25 C26 C27 10.9(4)
C24 C25 C26 C27 -170.2(2)
C29 N4 C27 C26 164.8(2)
Zr1 N4 C27 C26 -16.0(3)
C29 N4 C27 C28 -12.3(3)
Zr1 N4 C27 C28 166.78(16)
C25 C26 C27 N4 -27.1(3)
C25 C26 C27 C28 150.2(2)
C27 N4 C29 C30 -85.6(3)
Zr1 N4 C29 C30 95.3(2)
C27 N4 C29 C34 95.6(3)
Zr1 N4 C29 C34 -83.5(2)
C34 C29 C30 C31 0.0(4)
N4 C29 C30 C31 -178.8(2)
C34 C29 C30 C36 -179.2(2)
N4 C29 C30 C36 2.0(3)
C29 C30 C31 C32 -0.3(4)
C36 C30 C31 C32 178.9(3)
C30 C31 C32 C33 0.0(4)
C31 C32 C33 C34 0.6(4)
C32 C33 C34 C29 -0.9(4)
C32 C33 C34 C35 -179.5(3)
C30 C29 C34 C33 0.6(4)
N4 C29 C34 C33 179.4(2)
C30 C29 C34 C35 179.2(2)
N4 C29 C34 C35 -2.0(4)
Zr1 O2 C51 C52 148.8(4)
Zr1 O1 C41A C42A -144.2(7)
Zr1 O1 C41B C42B 148.4(9)
